data_7711718
loop_
_publ_author_name
'Mishra, Manish Kumar'
'Smetana, Volodymyr'
'Hiti, Ethan A.'
'Wineinger, Hannah B.'
'Qu, Fengrui'
'Mudring, Anja-Verena'
'Rogers, Robin D.'

_publ_section_title
;
 CO2 capture from ambient air via crystallization with tetraalkylammonium
 hydroxides
;
_journal_name_full 'Dalton Transactions'
_journal_paper_doi 10.1039/D2DT02262A
_journal_year 2022
_chemical_formula_sum 'C19 H54 N2 O14'
_chemical_formula_weight 534.64
_space_group_crystal_system monoclinic
_space_group_IT_number 14
_space_group_name_Hall '-P 2ybc'
_space_group_name_H-M_alt 'P 1 21/c 1'
_atom_sites_solution_hydrogens mixed
_audit_creation_method SHELXL-2018/3
_audit_update_record
;
2022-05-01 deposited with the CCDC.	2022-10-07 downloaded from the CCDC.
;
_cell_angle_alpha 90
_cell_angle_beta 103.246(15)
_cell_angle_gamma 90
_cell_formula_units_Z 4
_cell_length_a 14.273(11)
_cell_length_b 14.505(11)
_cell_length_c 14.999(11)
_cell_measurement_reflns_used 6799
_cell_measurement_temperature 223(2)
_cell_measurement_theta_max 16.391
_cell_measurement_theta_min 1.979
_cell_volume 3023(4)
_computing_structure_refinement 'SHELXL-2018/3 (Sheldrick, 2018)'
_computing_structure_solution 'SHELXT 2014/4 (Sheldrick, 2014)'
_diffrn_ambient_temperature 223(2)
_diffrn_measured_fraction_theta_full 0.996
_diffrn_measured_fraction_theta_max 0.996
_diffrn_measurement_device_type 'Bruker Venture'
_diffrn_radiation_type MoK\a
_diffrn_radiation_wavelength 0.71073
_diffrn_reflns_av_R_equivalents 0.1070
_diffrn_reflns_av_unetI/netI 0.0861
_diffrn_reflns_Laue_measured_fraction_full 0.996
_diffrn_reflns_Laue_measured_fraction_max 0.996
_diffrn_reflns_limit_h_max 10
_diffrn_reflns_limit_h_min -11
_diffrn_reflns_limit_k_max 11
_diffrn_reflns_limit_k_min -11
_diffrn_reflns_limit_l_max 11
_diffrn_reflns_limit_l_min -11
_diffrn_reflns_number 6799
_diffrn_reflns_point_group_measured_fraction_full 0.996
_diffrn_reflns_point_group_measured_fraction_max 0.996
_diffrn_reflns_theta_full 16.391
_diffrn_reflns_theta_max 16.391
_diffrn_reflns_theta_min 1.979
_exptl_absorpt_coefficient_mu 0.099
_exptl_crystal_density_diffrn 1.175
_exptl_crystal_description block
_exptl_crystal_F_000 1176
_refine_diff_density_max 0.168
_refine_diff_density_min -0.225
_refine_diff_density_rms 0.040
_refine_ls_extinction_method none
_refine_ls_goodness_of_fit_ref 1.015
_refine_ls_hydrogen_treatment mixed
_refine_ls_matrix_type full
_refine_ls_number_parameters 358
_refine_ls_number_reflns 1583
_refine_ls_number_restraints 18
_refine_ls_restrained_S_all 1.010
_refine_ls_R_factor_all 0.1190
_refine_ls_R_factor_gt 0.0549
_refine_ls_shift/su_max 0.000
_refine_ls_shift/su_mean 0.000
_refine_ls_structure_factor_coef Fsqd
_refine_ls_weighting_details 'w=1/[\s^2^(Fo^2^)+(0.0816P)^2^+0.1076P] where P=(Fo^2^+2Fc^2^)/3'
_refine_ls_weighting_scheme calc
_refine_ls_wR_factor_gt 0.1266
_refine_ls_wR_factor_ref 0.1703
_reflns_Friedel_coverage 0.000
_reflns_number_gt 813
_reflns_number_total 1583
_reflns_threshold_expression 'I > 2\s(I)'
_cod_data_source_file d2dt02262a1.cif
_cod_data_source_block N22222H2CO32HCO35H2O
_cod_original_sg_symbol_H-M 'P 21/c'
_cod_database_code 7711718
_shelx_shelxl_version_number 2018/3
_shelx_space_group_comment
;
The symmetry employed for this shelxl refinement is uniquely defined
by the following loop, which should always be used as a source of
symmetry information in preference to the above space-group names.
They are only intended as comments.
;

loop_
_space_group_symop_operation_xyz
'x, y, z'
'-x, y+1/2, -z+1/2'
'-x, -y, -z'
'x, -y-1/2, z-1/2'

loop_
_atom_site_label
_atom_site_type_symbol
_atom_site_fract_x
_atom_site_fract_y
_atom_site_fract_z
_atom_site_U_iso_or_equiv
_atom_site_adp_type
_atom_site_occupancy
_atom_site_site_symmetry_order
_atom_site_calc_flag
_atom_site_refinement_flags_posn
_atom_site_refinement_flags_adp
_atom_site_refinement_flags_occupancy
_atom_site_disorder_assembly
_atom_site_disorder_group
O3 O 0.5494(6) 0.5053(5) 0.1196(4) 0.059(3) Uani 1 1 d . . . . .
O8 O 0.8714(5) 0.4948(5) 0.4521(5) 0.058(2) Uani 1 1 d D . . . .
H8 H 0.806(2) 0.491(14) 0.442(14) 0.087 Uiso 0.5 1 d D U P . .
O6 O 0.6600(5) 0.5092(5) 0.2796(6) 0.059(3) Uani 1 1 d . . . . .
H6 H 0.624(15) 0.487(14) 0.222(15) 0.089 Uiso 0.5 1 d . U P . .
O2 O 0.3851(5) 0.5107(5) 0.0365(6) 0.063(2) Uani 1 1 d D . . . .
H2 H 0.402(7) 0.510(7) -0.019(7) 0.094 Uiso 1 1 d . U . . .
O5 O 0.6880(5) 0.5004(5) 0.4306(5) 0.065(3) Uani 1 1 d . . . . .
O4 O 0.5384(7) 0.5114(6) 0.3483(5) 0.068(3) Uani 1 1 d D . . . .
H4 H 0.502(13) 0.520(15) 0.291(6) 0.102 Uiso 0.5 1 d D U P . .
O9 O 0.9989(6) 0.5168(6) 0.3769(5) 0.074(3) Uani 1 1 d . . . . .
H9 H 1.045(8) 0.518(8) 0.427(7) 0.111 Uiso 1 1 d . U . . .
O7 O 0.8412(5) 0.5200(6) 0.2894(5) 0.081(3) Uani 1 1 d D . . . .
H7 H 0.776(3) 0.511(16) 0.278(15) 0.121 Uiso 0.5 1 d D U P . .
O1 O 0.4199(5) 0.5118(5) 0.1974(5) 0.076(3) Uani 1 1 d D . . . .
N1 N 0.8436(7) 0.2250(8) 0.5932(7) 0.057(3) Uani 1 1 d . . . . .
N2 N 0.3298(7) 0.2759(7) 0.3724(7) 0.058(3) Uani 1 1 d . . . . .
C2 C 0.6283(10) 0.5077(8) 0.3542(11) 0.060(4) Uani 1 1 d . . . . .
C12 C 0.7718(10) 0.1560(7) 0.6151(7) 0.068(4) Uani 1 1 d . . . . .
H12A H 0.742024 0.122818 0.558829 0.082 Uiso 1 1 calc R U . . .
H12B H 0.806823 0.110840 0.658836 0.082 Uiso 1 1 calc R U . . .
C8 C 0.2628(10) 0.3482(8) 0.3965(7) 0.076(4) Uani 1 1 d . . . . .
H8A H 0.300121 0.387821 0.444711 0.092 Uiso 1 1 calc R U . . .
H8B H 0.239136 0.386896 0.342476 0.092 Uiso 1 1 calc R U . . .
C16 C 0.9154(10) 0.1670(8) 0.5587(7) 0.081(4) Uani 1 1 d . . . . .
H16A H 0.881227 0.130421 0.506373 0.097 Uiso 1 1 calc R U . . .
H16B H 0.946036 0.123977 0.607096 0.097 Uiso 1 1 calc R U . . .
C10 C 0.2777(9) 0.2158(7) 0.2940(8) 0.079(4) Uani 1 1 d . . . . .
H10A H 0.224739 0.183947 0.312599 0.095 Uiso 1 1 calc R U . . .
H10B H 0.322349 0.168881 0.281433 0.095 Uiso 1 1 calc R U . . .
C4 C 0.4104(10) 0.3273(8) 0.3471(8) 0.086(4) Uani 1 1 d . . . . .
H4A H 0.443825 0.363368 0.400097 0.103 Uiso 1 1 calc R U . . .
H4B H 0.383400 0.370739 0.297824 0.103 Uiso 1 1 calc R U . . .
C14 C 0.8915(8) 0.2795(7) 0.6781(9) 0.074(4) Uani 1 1 d . . . . .
H14A H 0.938317 0.322080 0.661998 0.088 Uiso 1 1 calc R U . . .
H14B H 0.842427 0.316571 0.697744 0.088 Uiso 1 1 calc R U . . .
C1 C 0.4554(14) 0.5105(8) 0.1203(10) 0.090(5) Uani 1 1 d . . . . .
C18 C 0.7925(9) 0.2912(8) 0.5205(9) 0.082(4) Uani 1 1 d . . . . .
H18A H 0.743722 0.324324 0.544569 0.098 Uiso 1 1 calc R U . . .
H18B H 0.839355 0.336822 0.509810 0.098 Uiso 1 1 calc R U . . .
C6 C 0.3649(9) 0.2122(7) 0.4530(9) 0.083(4) Uani 1 1 d . . . . .
H6A H 0.309127 0.180986 0.467028 0.100 Uiso 1 1 calc R U . . .
H6B H 0.405903 0.164834 0.434991 0.100 Uiso 1 1 calc R U . . .
C3 C 0.9018(13) 0.5096(9) 0.3722(12) 0.098(5) Uani 1 1 d . . . . .
C9 C 0.1773(9) 0.3110(8) 0.4285(8) 0.107(5) Uani 1 1 d . . . . .
H9A H 0.138841 0.361944 0.442269 0.161 Uiso 1 1 calc R U . . .
H9B H 0.138450 0.273142 0.380723 0.161 Uiso 1 1 calc R U . . .
H9C H 0.199573 0.274069 0.483191 0.161 Uiso 1 1 calc R U . . .
C13 C 0.6933(9) 0.1976(8) 0.6542(8) 0.096(4) Uani 1 1 d . . . . .
H13A H 0.650877 0.149221 0.666102 0.144 Uiso 1 1 calc R U . . .
H13B H 0.721661 0.229236 0.710962 0.144 Uiso 1 1 calc R U . . .
H13C H 0.656744 0.241236 0.610773 0.144 Uiso 1 1 calc R U . . .
C17 C 0.9937(9) 0.2241(9) 0.5295(8) 0.110(5) Uani 1 1 d . . . . .
H17A H 1.037649 0.183176 0.508033 0.165 Uiso 1 1 calc R U . . .
H17B H 0.964121 0.265797 0.480605 0.165 Uiso 1 1 calc R U . . .
H17C H 1.028964 0.259349 0.581380 0.165 Uiso 1 1 calc R U . . .
C7 C 0.4207(9) 0.2584(8) 0.5393(8) 0.123(4) Uani 1 1 d . . . . .
H7A H 0.440212 0.212583 0.586983 0.184 Uiso 1 1 calc R U . . .
H7B H 0.477383 0.288085 0.527002 0.184 Uiso 1 1 calc R U . . .
H7C H 0.380394 0.304273 0.559110 0.184 Uiso 1 1 calc R U . . .
C19 C 0.7447(10) 0.2499(9) 0.4309(9) 0.131(6) Uani 1 1 d . . . . .
H19A H 0.714267 0.298116 0.389508 0.196 Uiso 1 1 calc R U . . .
H19B H 0.792310 0.218525 0.404975 0.196 Uiso 1 1 calc R U . . .
H19C H 0.696389 0.205989 0.439838 0.196 Uiso 1 1 calc R U . . .
C5 C 0.4837(9) 0.2660(9) 0.3156(9) 0.117(5) Uani 1 1 d . . . . .
H5A H 0.533694 0.304083 0.300399 0.176 Uiso 1 1 calc R U . . .
H5B H 0.512286 0.223760 0.364472 0.176 Uiso 1 1 calc R U . . .
H5C H 0.451779 0.231142 0.262060 0.176 Uiso 1 1 calc R U . . .
C11 C 0.2373(9) 0.2698(9) 0.2062(8) 0.123(4) Uani 1 1 d . . . . .
H11A H 0.204946 0.227831 0.158710 0.184 Uiso 1 1 calc R U . . .
H11B H 0.191843 0.315509 0.217625 0.184 Uiso 1 1 calc R U . . .
H11C H 0.289516 0.300433 0.186439 0.184 Uiso 1 1 calc R U . . .
C15 C 0.9419(9) 0.2207(9) 0.7569(8) 0.123(5) Uani 1 1 d . . . . .
H15A H 0.970567 0.259724 0.808397 0.184 Uiso 1 1 calc R U . . .
H15B H 0.895781 0.179336 0.774487 0.184 Uiso 1 1 calc R U . . .
H15C H 0.991779 0.184851 0.738701 0.184 Uiso 1 1 calc R U . . .
O10 O 0.9239(6) 0.5747(6) 0.1470(5) 0.086(3) Uani 1 1 d D . . . .
H10C H 0.980(4) 0.548(7) 0.146(7) 0.130 Uiso 1 1 d D U . . .
H10D H 0.900(6) 0.553(7) 0.193(5) 0.130 Uiso 1 1 d D U . . .
O12 O 0.2679(6) 0.5653(7) 0.2680(5) 0.096(3) Uani 1 1 d D . . . .
H12C H 0.316(6) 0.560(7) 0.239(7) 0.144 Uiso 1 1 d D U . . .
H12D H 0.289(8) 0.565(9) 0.3293(13) 0.144 Uiso 1 1 d D U . . .
O14 O 0.1949(5) 0.4415(6) 0.0258(5) 0.086(3) Uani 1 1 d D . . . .
H14C H 0.153(6) 0.436(8) -0.028(4) 0.129 Uiso 1 1 d D U . . .
H14D H 0.254(4) 0.466(8) 0.045(6) 0.129 Uiso 1 1 d D U . . .
O11 O 0.6041(6) 0.4262(5) 0.5625(5) 0.075(2) Uani 1 1 d D . . . .
H11D H 0.622(8) 0.457(7) 0.517(5) 0.112 Uiso 1 1 d D U . . .
H11E H 0.549(4) 0.438(8) 0.580(7) 0.112 Uiso 1 1 d D U . . .
O13 O 0.1033(7) 0.4951(8) 0.1601(6) 0.147(4) Uani 1 1 d D . . . .
H13D H 0.123(10) 0.495(9) 0.107(5) 0.221 Uiso 1 1 d D U . . .
H13E H 0.149(6) 0.530(7) 0.196(9) 0.221 Uiso 1 1 d D U . . .

loop_
_atom_site_aniso_label
_atom_site_aniso_U_11
_atom_site_aniso_U_22
_atom_site_aniso_U_33
_atom_site_aniso_U_23
_atom_site_aniso_U_13
_atom_site_aniso_U_12
O3 0.023(5) 0.105(7) 0.056(6) -0.003(5) 0.021(5) 0.001(5)
O8 0.041(5) 0.092(6) 0.043(5) 0.008(5) 0.015(5) 0.003(5)
O6 0.036(6) 0.097(7) 0.044(6) 0.003(5) 0.008(5) 0.001(5)
O2 0.050(6) 0.105(6) 0.034(5) 0.003(6) 0.012(5) 0.003(5)
O5 0.049(6) 0.108(7) 0.036(5) 0.004(5) 0.005(4) 0.003(5)
O4 0.046(6) 0.111(7) 0.050(5) 0.006(5) 0.017(6) 0.005(6)
O9 0.029(6) 0.130(7) 0.062(6) 0.015(6) 0.009(5) -0.005(6)
O7 0.047(6) 0.151(8) 0.035(5) 0.014(6) -0.010(5) -0.002(6)
O1 0.061(6) 0.132(8) 0.042(5) -0.004(5) 0.028(5) -0.003(5)
N1 0.047(8) 0.054(8) 0.073(9) 0.002(8) 0.018(7) -0.006(8)
N2 0.055(8) 0.042(8) 0.083(9) -0.007(8) 0.027(7) -0.012(7)
C2 0.044(13) 0.067(9) 0.077(14) -0.007(10) 0.034(13) -0.001(9)
C12 0.077(11) 0.057(10) 0.066(9) -0.004(7) 0.007(8) 0.003(9)
C8 0.087(11) 0.057(10) 0.088(10) -0.003(7) 0.024(9) 0.017(10)
C16 0.080(11) 0.083(11) 0.077(10) -0.012(8) 0.009(9) 0.008(10)
C10 0.089(11) 0.058(10) 0.087(10) -0.031(9) 0.014(9) -0.016(8)
C4 0.083(11) 0.069(10) 0.109(11) 0.007(9) 0.026(9) -0.013(10)
C14 0.068(10) 0.055(10) 0.101(11) -0.029(10) 0.028(9) -0.016(8)
C1 0.125(17) 0.066(10) 0.071(13) 0.005(10) 0.007(16) -0.008(11)
C18 0.068(11) 0.085(11) 0.096(11) 0.048(11) 0.026(9) 0.030(9)
C6 0.115(12) 0.045(9) 0.094(10) 0.029(9) 0.035(9) 0.019(8)
C3 0.094(17) 0.079(11) 0.133(19) -0.011(13) 0.049(15) 0.011(11)
C9 0.070(11) 0.122(13) 0.138(12) -0.021(9) 0.040(10) 0.008(9)
C13 0.072(10) 0.097(11) 0.132(11) 0.001(9) 0.049(10) -0.011(8)
C17 0.083(11) 0.125(13) 0.136(13) -0.008(10) 0.055(10) 0.007(10)
C7 0.118(9) 0.161(11) 0.072(7) -0.006(7) -0.012(7) 0.007(7)
C19 0.128(14) 0.189(17) 0.060(10) 0.029(10) -0.011(10) 0.005(11)
C5 0.083(11) 0.137(14) 0.152(13) 0.025(10) 0.067(10) 0.016(10)
C11 0.118(9) 0.161(11) 0.072(7) -0.006(7) -0.012(7) 0.007(7)
C15 0.129(14) 0.148(14) 0.078(10) 0.005(10) -0.002(10) -0.007(11)
O10 0.070(7) 0.115(7) 0.078(6) 0.013(5) 0.025(5) 0.003(5)
O12 0.063(7) 0.146(8) 0.080(6) -0.026(7) 0.019(5) 0.020(6)
O14 0.064(7) 0.115(7) 0.071(6) -0.005(6) -0.002(5) -0.020(6)
O11 0.079(7) 0.088(7) 0.064(6) 0.014(5) 0.032(5) 0.010(5)
O13 0.090(8) 0.227(12) 0.127(9) -0.081(8) 0.028(7) -0.004(7)

loop_
_atom_type_symbol
_atom_type_description
_atom_type_scat_dispersion_real
_atom_type_scat_dispersion_imag
_atom_type_scat_source
C C 0.0033 0.0016 'International Tables Vol C Tables 4.2.6.8 and 6.1.1.4'
H H 0.0000 0.0000 'International Tables Vol C Tables 4.2.6.8 and 6.1.1.4'
N N 0.0061 0.0033 'International Tables Vol C Tables 4.2.6.8 and 6.1.1.4'
O O 0.0106 0.0060 'International Tables Vol C Tables 4.2.6.8 and 6.1.1.4'

loop_
_geom_angle_atom_site_label_1
_geom_angle_atom_site_label_2
_geom_angle_atom_site_label_3
_geom_angle
_geom_angle_site_symmetry_1
_geom_angle_site_symmetry_3
_geom_angle_publ_flag
C3 O8 H8 112(10) . . ?
C2 O6 H6 124(10) . . ?
C1 O2 H2 122(6) . . ?
C2 O4 H4 115(10) . . ?
C3 O9 H9 127(7) . . ?
C3 O7 H7 124(10) . . ?
C16 N1 C18 111.2(9) . . ?
C16 N1 C14 111.6(9) . . ?
C18 N1 C14 108.9(10) . . ?
C16 N1 C12 104.6(10) . . ?
C18 N1 C12 109.6(9) . . ?
C14 N1 C12 110.9(8) . . ?
C4 N2 C6 112.0(9) . . ?
C4 N2 C10 111.1(8) . . ?
C6 N2 C10 106.5(10) . . ?
C4 N2 C8 106.2(10) . . ?
C6 N2 C8 110.1(8) . . ?
C10 N2 C8 111.0(9) . . ?
O5 C2 O4 121.9(14) . . ?
O5 C2 O6 119.0(12) . . ?
O4 C2 O6 119.1(14) . . ?
C13 C12 N1 114.8(9) . . ?
C13 C12 H12A 108.6 . . ?
N1 C12 H12A 108.6 . . ?
C13 C12 H12B 108.6 . . ?
N1 C12 H12B 108.6 . . ?
H12A C12 H12B 107.5 . . ?
C9 C8 N2 115.3(9) . . ?
C9 C8 H8A 108.4 . . ?
N2 C8 H8A 108.4 . . ?
C9 C8 H8B 108.4 . . ?
N2 C8 H8B 108.4 . . ?
H8A C8 H8B 107.5 . . ?
N1 C16 C17 113.2(10) . . ?
N1 C16 H16A 108.9 . . ?
C17 C16 H16A 108.9 . . ?
N1 C16 H16B 108.9 . . ?
C17 C16 H16B 108.9 . . ?
H16A C16 H16B 107.8 . . ?
N2 C10 C11 113.3(10) . . ?
N2 C10 H10A 108.9 . . ?
C11 C10 H10A 108.9 . . ?
N2 C10 H10B 108.9 . . ?
C11 C10 H10B 108.9 . . ?
H10A C10 H10B 107.7 . . ?
N2 C4 C5 114.2(10) . . ?
N2 C4 H4A 108.7 . . ?
C5 C4 H4A 108.7 . . ?
N2 C4 H4B 108.7 . . ?
C5 C4 H4B 108.7 . . ?
H4A C4 H4B 107.6 . . ?
C15 C14 N1 113.9(10) . . ?
C15 C14 H14A 108.8 . . ?
N1 C14 H14A 108.8 . . ?
C15 C14 H14B 108.8 . . ?
N1 C14 H14B 108.8 . . ?
H14A C14 H14B 107.7 . . ?
O3 C1 O1 124.8(13) . . ?
O3 C1 O2 119.8(12) . . ?
O1 C1 O2 115.3(14) . . ?
C19 C18 N1 116.2(10) . . ?
C19 C18 H18A 108.2 . . ?
N1 C18 H18A 108.2 . . ?
C19 C18 H18B 108.2 . . ?
N1 C18 H18B 108.2 . . ?
H18A C18 H18B 107.4 . . ?
C7 C6 N2 115.3(10) . . ?
C7 C6 H6A 108.5 . . ?
N2 C6 H6A 108.5 . . ?
C7 C6 H6B 108.5 . . ?
N2 C6 H6B 108.5 . . ?
H6A C6 H6B 107.5 . . ?
O7 C3 O9 117.7(14) . . ?
O7 C3 O8 123.6(13) . . ?
O9 C3 O8 118.7(14) . . ?
C8 C9 H9A 109.5 . . ?
C8 C9 H9B 109.5 . . ?
H9A C9 H9B 109.5 . . ?
C8 C9 H9C 109.5 . . ?
H9A C9 H9C 109.5 . . ?
H9B C9 H9C 109.5 . . ?
C12 C13 H13A 109.5 . . ?
C12 C13 H13B 109.5 . . ?
H13A C13 H13B 109.5 . . ?
C12 C13 H13C 109.5 . . ?
H13A C13 H13C 109.5 . . ?
H13B C13 H13C 109.5 . . ?
C16 C17 H17A 109.5 . . ?
C16 C17 H17B 109.5 . . ?
H17A C17 H17B 109.5 . . ?
C16 C17 H17C 109.5 . . ?
H17A C17 H17C 109.5 . . ?
H17B C17 H17C 109.5 . . ?
C6 C7 H7A 109.5 . . ?
C6 C7 H7B 109.5 . . ?
H7A C7 H7B 109.5 . . ?
C6 C7 H7C 109.5 . . ?
H7A C7 H7C 109.5 . . ?
H7B C7 H7C 109.5 . . ?
C18 C19 H19A 109.5 . . ?
C18 C19 H19B 109.5 . . ?
H19A C19 H19B 109.5 . . ?
C18 C19 H19C 109.5 . . ?
H19A C19 H19C 109.5 . . ?
H19B C19 H19C 109.5 . . ?
C4 C5 H5A 109.5 . . ?
C4 C5 H5B 109.5 . . ?
H5A C5 H5B 109.5 . . ?
C4 C5 H5C 109.5 . . ?
H5A C5 H5C 109.5 . . ?
H5B C5 H5C 109.5 . . ?
C10 C11 H11A 109.5 . . ?
C10 C11 H11B 109.5 . . ?
H11A C11 H11B 109.5 . . ?
C10 C11 H11C 109.5 . . ?
H11A C11 H11C 109.5 . . ?
H11B C11 H11C 109.5 . . ?
C14 C15 H15A 109.5 . . ?
C14 C15 H15B 109.5 . . ?
H15A C15 H15B 109.5 . . ?
C14 C15 H15C 109.5 . . ?
H15A C15 H15C 109.5 . . ?
H15B C15 H15C 109.5 . . ?
H10C O10 H10D 111(5) . . ?
H12C O12 H12D 112(10) . . ?
H14C O14 H14D 135(10) . . ?
H11D O11 H11E 123(10) . . ?
H13D O13 H13E 102(10) . . ?

loop_
_geom_bond_atom_site_label_1
_geom_bond_atom_site_label_2
_geom_bond_distance
_geom_bond_site_symmetry_2
_geom_bond_publ_flag
O3 C1 1.347(16) . ?
O8 C3 1.381(16) . ?
O8 H8 0.91(2) . ?
O6 C2 1.300(13) . ?
O6 H6 1.0(2) . ?
O2 C1 1.417(14) . ?
O2 H2 0.91(10) . ?
O5 C2 1.266(14) . ?
O4 C2 1.266(13) . ?
O4 H4 0.901(11) . ?
O9 C3 1.376(15) . ?
O9 H9 0.87(11) . ?
O7 C3 1.350(16) . ?
O7 H7 0.91(2) . ?
O1 C1 1.365(14) . ?
N1 C16 1.507(12) . ?
N1 C18 1.509(12) . ?
N1 C14 1.521(12) . ?
N1 C12 1.521(12) . ?
N2 C4 1.492(12) . ?
N2 C6 1.513(12) . ?
N2 C10 1.514(12) . ?
N2 C8 1.518(12) . ?
C12 C13 1.505(12) . ?
C12 H12A 0.9800 . ?
C12 H12B 0.9800 . ?
C8 C9 1.511(13) . ?
C8 H8A 0.9800 . ?
C8 H8B 0.9800 . ?
C16 C17 1.534(13) . ?
C16 H16A 0.9800 . ?
C16 H16B 0.9800 . ?
C10 C11 1.527(13) . ?
C10 H10A 0.9800 . ?
C10 H10B 0.9800 . ?
C4 C5 1.528(13) . ?
C4 H4A 0.9800 . ?
C4 H4B 0.9800 . ?
C14 C15 1.501(13) . ?
C14 H14A 0.9800 . ?
C14 H14B 0.9800 . ?
C18 C19 1.487(13) . ?
C18 H18A 0.9800 . ?
C18 H18B 0.9800 . ?
C6 C7 1.511(13) . ?
C6 H6A 0.9800 . ?
C6 H6B 0.9800 . ?
C9 H9A 0.9700 . ?
C9 H9B 0.9700 . ?
C9 H9C 0.9700 . ?
C13 H13A 0.9700 . ?
C13 H13B 0.9700 . ?
C13 H13C 0.9700 . ?
C17 H17A 0.9700 . ?
C17 H17B 0.9700 . ?
C17 H17C 0.9700 . ?
C7 H7A 0.9700 . ?
C7 H7B 0.9700 . ?
C7 H7C 0.9700 . ?
C19 H19A 0.9700 . ?
C19 H19B 0.9700 . ?
C19 H19C 0.9700 . ?
C5 H5A 0.9700 . ?
C5 H5B 0.9700 . ?
C5 H5C 0.9700 . ?
C11 H11A 0.9700 . ?
C11 H11B 0.9700 . ?
C11 H11C 0.9700 . ?
C15 H15A 0.9700 . ?
C15 H15B 0.9700 . ?
C15 H15C 0.9700 . ?
O10 H10C 0.899(11) . ?
O10 H10D 0.899(11) . ?
O12 H12C 0.903(11) . ?
O12 H12D 0.900(11) . ?
O14 H14C 0.899(11) . ?
O14 H14D 0.901(11) . ?
O11 H11D 0.901(11) . ?
O11 H11E 0.898(11) . ?
O13 H13D 0.899(11) . ?
O13 H13E 0.902(11) . ?
